data_2213782
loop_
_publ_author_name
'Wang, Zi-Liang'
'Wei, Lin-Heng'
'Niu, Ying-Peng'

_publ_section_title
;A one-dimensional coordination polymer:
 <i>catena</i>-poly[[diaqua(2,4-dihydroxybenzoato)cadmium(II)]-\m-2,4-dihydroxybenzoato]
;
_journal_coeditor_code HB2367
_journal_issue 6
_journal_name_full 'Acta Crystallographica Section E'
_journal_page_first m1639
_journal_page_last m1639
_journal_paper_doi 10.1107/S160053680702243X
_journal_volume 63
_journal_year 2007
_chemical_formula_iupac '[Cd (C7 H5 O4)2 (H2 O)2]'
_chemical_formula_moiety 'C14 H14 Cd O10'
_chemical_formula_sum 'C14 H14 Cd O10'
_chemical_formula_weight 454.65
_chemical_name_systematic catena-poly[[diaqua(2,4-dihydroxybenzoato)cadmium(II)]-\m-2,4-dihydroxybenzoato]
_space_group_IT_number 61
_symmetry_cell_setting orthorhombic
_symmetry_space_group_name_Hall '-P 2ac 2ab'
_symmetry_space_group_name_H-M 'P b c a'
_atom_sites_solution_hydrogens geom
_atom_sites_solution_primary direct
_atom_sites_solution_secondary difmap
_audit_creation_method SHELXL97
_cell_angle_alpha 90.00
_cell_angle_beta 90.00
_cell_angle_gamma 90.00
_cell_formula_units_Z 8
_cell_length_a 11.964(2)
_cell_length_b 7.7882(16)
_cell_length_c 33.893(7)
_cell_measurement_reflns_used 5177
_cell_measurement_temperature 292(2)
_cell_measurement_theta_max 28.24
_cell_measurement_theta_min 2.95
_cell_volume 3158.1(11)
_computing_cell_refinement 'SMART-Plus (Bruker, 2001)'
_computing_data_collection 'SMART (Bruker, 2001)'
_computing_data_reduction SAINT-Plus
_computing_molecular_graphics 'PLATON (Spek, 2003)'
_computing_publication_material PLATON
_computing_structure_refinement 'SHELXL97 (Sheldrick, 1997)'
_computing_structure_solution 'SHELXS97 (Sheldrick, 1997)'
_diffrn_ambient_temperature 292(2)
_diffrn_measured_fraction_theta_full 0.986
_diffrn_measured_fraction_theta_max 0.986
_diffrn_measurement_device_type 'Bruker SMART APEX CCD area-detector'
_diffrn_measurement_method \w
_diffrn_radiation_monochromator graphite
_diffrn_radiation_source 'fine-focus sealed tube'
_diffrn_radiation_type MoK\a
_diffrn_radiation_wavelength 0.71073
_diffrn_reflns_av_R_equivalents 0.0358
_diffrn_reflns_av_sigmaI/netI 0.0240
_diffrn_reflns_limit_h_max 14
_diffrn_reflns_limit_h_min -14
_diffrn_reflns_limit_k_max 9
_diffrn_reflns_limit_k_min -9
_diffrn_reflns_limit_l_max 41
_diffrn_reflns_limit_l_min -41
_diffrn_reflns_number 19791
_diffrn_reflns_theta_full 26.00
_diffrn_reflns_theta_max 26.00
_diffrn_reflns_theta_min 2.08
_exptl_absorpt_coefficient_mu 1.437
_exptl_absorpt_correction_T_max 0.945
_exptl_absorpt_correction_T_min 0.633
_exptl_absorpt_correction_type multi-scan
_exptl_absorpt_process_details '(SADABS; Sheldrick, 2001)'
_exptl_crystal_colour colourless
_exptl_crystal_density_diffrn 1.912
_exptl_crystal_density_method 'not measured'
_exptl_crystal_description plate
_exptl_crystal_F_000 1808
_exptl_crystal_size_max 0.35
_exptl_crystal_size_mid 0.20
_exptl_crystal_size_min 0.04
_refine_diff_density_max 0.478
_refine_diff_density_min -0.473
_refine_ls_extinction_method none
_refine_ls_goodness_of_fit_ref 1.045
_refine_ls_hydrogen_treatment mixed
_refine_ls_matrix_type full
_refine_ls_number_parameters 248
_refine_ls_number_reflns 3063
_refine_ls_number_restraints 18
_refine_ls_restrained_S_all 1.046
_refine_ls_R_factor_all 0.0320
_refine_ls_R_factor_gt 0.0293
_refine_ls_shift/su_max 0.002
_refine_ls_shift/su_mean 0.000
_refine_ls_structure_factor_coef Fsqd
_refine_ls_weighting_details 'calc w = 1/[\s^2^(Fo^2^)+(0.0295P)^2^+3.765P] where P=(Fo^2^+2Fc^2^)/3'
_refine_ls_weighting_scheme calc
_refine_ls_wR_factor_gt 0.0670
_refine_ls_wR_factor_ref 0.0685
_reflns_number_gt 2847
_reflns_number_total 3063
_reflns_threshold_expression I>2\s(I)
_cod_data_source_file hb2367.cif
_cod_data_source_block I
_cod_database_code 2213782
_cod_database_fobs_code 2213782

loop_
_symmetry_equiv_pos_as_xyz
'x, y, z'
'-x+1/2, -y, z+1/2'
'-x, y+1/2, -z+1/2'
'x+1/2, -y+1/2, -z'
'-x, -y, -z'
'x-1/2, y, -z-1/2'
'x, -y-1/2, z-1/2'
'-x-1/2, y-1/2, z'

loop_
_atom_site_type_symbol
_atom_site_label
_atom_site_fract_x
_atom_site_fract_y
_atom_site_fract_z
_atom_site_U_iso_or_equiv
_atom_site_adp_type
_atom_site_calc_flag
_atom_site_refinement_flags
_atom_site_occupancy
Cd Cd1 0.903474(16) 0.23166(3) 0.448614(5) 0.02615(9) Uani d . 1
O O1 0.75857(17) 0.2302(3) 0.50006(5) 0.0358(5) Uani d . 1
O O2 0.93525(17) 0.2420(3) 0.51741(6) 0.0370(5) Uani d . 1
O O3 0.60334(16) 0.2867(4) 0.54931(6) 0.0423(6) Uani d . 1
H H31 0.635(4) 0.265(5) 0.5293(14) 0.063 Uiso d . 1
O O4 0.69862(19) 0.4547(4) 0.67789(7) 0.0659(8) Uani d . 1
H H4A 0.7529 0.4701 0.6922 0.099 Uiso calc R 1
O O5 0.74055(18) 0.2508(3) 0.40614(6) 0.0383(5) Uani d . 1
O O6 0.90716(16) 0.2860(3) 0.38111(6) 0.0411(5) Uani d . 1
O O7 0.93668(17) 0.3721(4) 0.30975(6) 0.0560(7) Uani d . 1
H H7 0.9543 0.3431 0.3322 0.084 Uiso calc R 1
O O8 0.62706(19) 0.4682(4) 0.22892(7) 0.0636(8) Uani d . 1
H H8 0.5632 0.4326 0.2256 0.095 Uiso calc R 1
O O9 0.91561(19) -0.0476(3) 0.44064(8) 0.0487(6) Uani d D 1
H H91 0.9608(19) -0.100(3) 0.4540(8) 0.033(9) Uiso d D 1
H H92 0.871(2) -0.113(3) 0.4305(9) 0.039(9) Uiso d D 1
O O10 0.8982(2) 0.5205(3) 0.45687(8) 0.0489(6) Uani d DU 1
H H101 0.949(2) 0.571(4) 0.4677(8) 0.049 Uiso d DU 1
H H102 0.886(3) 0.551(4) 0.4348(4) 0.049 Uiso d DU 1
C C1 0.8319(2) 0.2536(3) 0.52658(8) 0.0288(6) Uani d . 1
C C2 0.7975(2) 0.3003(4) 0.56677(7) 0.0260(5) Uani d . 1
C C3 0.6847(2) 0.3185(4) 0.57667(7) 0.0274(6) Uani d . 1
C C4 0.6530(2) 0.3707(4) 0.61387(8) 0.0373(7) Uani d . 1
H H4 0.5778 0.3843 0.6200 0.045 Uiso calc R 1
C C5 0.7336(2) 0.4025(4) 0.64192(8) 0.0374(7) Uani d . 1
C C6 0.8462(2) 0.3834(5) 0.63318(8) 0.0412(8) Uani d . 1
H H6 0.9002 0.4036 0.6524 0.049 Uiso calc R 1
C C7 0.8769(2) 0.3343(5) 0.59590(9) 0.0383(7) Uani d . 1
H H7A 0.9524 0.3234 0.5899 0.046 Uiso calc R 1
C C8 0.8016(2) 0.2865(4) 0.37699(8) 0.0310(6) Uani d . 1
C C9 0.7541(2) 0.3296(4) 0.33825(8) 0.0312(6) Uani d . 1
C C10 0.8238(2) 0.3718(4) 0.30639(8) 0.0357(7) Uani d . 1
C C11 0.7786(2) 0.4173(5) 0.27043(8) 0.0448(8) Uani d . 1
H H11 0.8254 0.4477 0.2497 0.054 Uiso calc R 1
C C12 0.6648(3) 0.4178(5) 0.26516(9) 0.0432(8) Uani d . 1
C C13 0.5936(2) 0.3759(6) 0.29596(10) 0.0500(10) Uani d . 1
H H13 0.5165 0.3771 0.2924 0.060 Uiso calc R 1
C C14 0.6393(2) 0.3325(5) 0.33174(9) 0.0411(8) Uani d . 1
H H14 0.5917 0.3038 0.3524 0.049 Uiso calc R 1

loop_
_atom_site_aniso_label
_atom_site_aniso_U_11
_atom_site_aniso_U_22
_atom_site_aniso_U_33
_atom_site_aniso_U_12
_atom_site_aniso_U_13
_atom_site_aniso_U_23
Cd1 0.02635(12) 0.03452(14) 0.01758(12) 0.00370(8) -0.00053(7) -0.00107(8)
O1 0.0321(10) 0.0571(14) 0.0182(9) 0.0013(9) -0.0009(8) -0.0076(9)
O2 0.0271(10) 0.0589(14) 0.0249(11) 0.0110(9) 0.0036(8) -0.0027(9)
O3 0.0221(11) 0.0808(18) 0.0240(12) -0.0032(10) -0.0025(8) -0.0144(11)
O4 0.0374(12) 0.135(3) 0.0259(12) -0.0068(15) 0.0072(10) -0.0328(14)
O5 0.0383(11) 0.0570(14) 0.0196(10) 0.0076(10) 0.0051(9) 0.0051(9)
O6 0.0298(11) 0.0700(16) 0.0234(11) 0.0086(10) -0.0049(8) 0.0051(10)
O7 0.0200(10) 0.120(2) 0.0282(11) -0.0045(12) -0.0004(9) 0.0217(14)
O8 0.0331(12) 0.129(3) 0.0284(12) -0.0190(14) -0.0113(9) 0.0305(14)
O9 0.0404(13) 0.0364(13) 0.0692(17) 0.0016(10) -0.0271(12) -0.0001(12)
O10 0.0490(8) 0.0467(8) 0.0511(8) 0.0002(6) 0.0005(6) 0.0001(6)
C1 0.0294(14) 0.0336(15) 0.0234(14) 0.0049(11) 0.0006(11) -0.0010(11)
C2 0.0279(13) 0.0346(15) 0.0153(12) 0.0014(11) 0.0011(10) -0.0032(11)
C3 0.0222(12) 0.0388(15) 0.0213(13) -0.0018(11) -0.0021(10) -0.0026(11)
C4 0.0235(14) 0.063(2) 0.0249(14) -0.0066(13) 0.0042(11) -0.0097(14)
C5 0.0331(15) 0.059(2) 0.0197(13) -0.0068(14) 0.0023(11) -0.0089(13)
C6 0.0288(15) 0.071(2) 0.0233(15) -0.0037(14) -0.0057(12) -0.0128(14)
C7 0.0222(13) 0.065(2) 0.0281(15) 0.0025(14) -0.0004(11) -0.0082(15)
C8 0.0316(14) 0.0402(16) 0.0212(13) 0.0064(12) 0.0003(11) -0.0006(11)
C9 0.0274(13) 0.0453(17) 0.0211(13) 0.0005(12) 0.0003(11) 0.0032(12)
C10 0.0210(13) 0.061(2) 0.0251(14) -0.0028(13) -0.0016(11) 0.0046(13)
C11 0.0273(15) 0.086(3) 0.0211(14) -0.0115(16) -0.0002(11) 0.0129(15)
C12 0.0337(16) 0.074(2) 0.0219(15) -0.0074(15) -0.0075(12) 0.0116(15)
C13 0.0219(15) 0.094(3) 0.0345(18) -0.0077(16) -0.0028(12) 0.0161(18)
C14 0.0253(14) 0.073(2) 0.0253(15) -0.0031(15) 0.0042(11) 0.0111(15)

loop_
_atom_type_symbol
_atom_type_description
_atom_type_scat_dispersion_real
_atom_type_scat_dispersion_imag
_atom_type_scat_source
C C 0.0033 0.0016 'International Tables Vol C Tables 4.2.6.8 and 6.1.1.4'
H H 0.0000 0.0000 'International Tables Vol C Tables 4.2.6.8 and 6.1.1.4'
O O 0.0106 0.0060 'International Tables Vol C Tables 4.2.6.8 and 6.1.1.4'
Cd Cd -0.8075 1.2024 'International Tables Vol C Tables 4.2.6.8 and 6.1.1.4'

loop_
_geom_angle_atom_site_label_1
_geom_angle_atom_site_label_2
_geom_angle_atom_site_label_3
_geom_angle_site_symmetry_1
_geom_angle_site_symmetry_3
_geom_angle
O9 Cd1 O10 . . 177.80(9)
O9 Cd1 O6 . . 93.31(9)
O10 Cd1 O6 . . 86.65(9)
O9 Cd1 O2 . . 98.31(9)
O10 Cd1 O2 . . 81.31(8)
O6 Cd1 O2 . . 163.85(8)
O9 Cd1 O3 . 4_556 83.02(9)
O10 Cd1 O3 . 4_556 94.78(9)
O6 Cd1 O3 . 4_556 91.19(7)
O2 Cd1 O3 . 4_556 79.20(7)
O9 Cd1 O5 . . 92.35(8)
O10 Cd1 O5 . . 89.42(8)
O6 Cd1 O5 . . 54.63(7)
O2 Cd1 O5 . . 135.39(7)
O3 Cd1 O5 4_556 . 145.31(7)
O9 Cd1 O1 . . 97.43(9)
O10 Cd1 O1 . . 84.11(8)
O6 Cd1 O1 . . 135.35(7)
O2 Cd1 O1 . . 54.13(7)
O3 Cd1 O1 4_556 . 133.03(7)
O5 Cd1 O1 . . 81.64(7)
C1 O1 Cd1 . . 90.81(17)
C1 O2 Cd1 . . 94.99(17)
C3 O3 Cd1 . 4_456 134.54(17)
C3 O3 H31 . . 106(3)
Cd1 O3 H31 4_456 . 120(3)
C5 O4 H4A . . 109.5
C8 O5 Cd1 . . 90.73(17)
C8 O6 Cd1 . . 95.15(17)
C10 O7 H7 . . 109.5
C12 O8 H8 . . 109.5
Cd1 O9 H91 . . 118.1(18)
Cd1 O9 H92 . . 128.9(19)
H91 O9 H92 . . 110.9(17)
Cd1 O10 H101 . . 121(2)
Cd1 O10 H102 . . 101(2)
H101 O10 H102 . . 114.2(18)
O1 C1 O2 . . 119.1(3)
O1 C1 C2 . . 119.9(2)
O2 C1 C2 . . 121.0(2)
C7 C2 C3 . . 117.9(2)
C7 C2 C1 . . 120.8(2)
C3 C2 C1 . . 121.3(2)
O3 C3 C4 . . 118.6(2)
O3 C3 C2 . . 120.4(2)
C4 C3 C2 . . 121.0(2)
C5 C4 C3 . . 119.5(3)
C5 C4 H4 . . 120.3
C3 C4 H4 . . 120.3
O4 C5 C4 . . 117.4(3)
O4 C5 C6 . . 121.7(3)
C4 C5 C6 . . 120.9(3)
C7 C6 C5 . . 119.2(3)
C7 C6 H6 . . 120.4
C5 C6 H6 . . 120.4
C6 C7 C2 . . 121.5(3)
C6 C7 H7A . . 119.2
C2 C7 H7A . . 119.2
O5 C8 O6 . . 119.3(3)
O5 C8 C9 . . 121.8(3)
O6 C8 C9 . . 118.9(2)
O5 C8 Cd1 . . 61.99(15)
O6 C8 Cd1 . . 57.45(14)
C9 C8 Cd1 . . 174.7(2)
C14 C9 C10 . . 117.4(2)
C14 C9 C8 . . 121.8(2)
C10 C9 C8 . . 120.7(3)
O7 C10 C11 . . 117.6(2)
O7 C10 C9 . . 121.9(2)
C11 C10 C9 . . 120.5(3)
C12 C11 C10 . . 120.3(3)
C12 C11 H11 . . 119.9
C10 C11 H11 . . 119.9
O8 C12 C11 . . 116.5(3)
O8 C12 C13 . . 122.8(3)
C11 C12 C13 . . 120.7(3)
C14 C13 C12 . . 118.6(3)
C14 C13 H13 . . 120.7
C12 C13 H13 . . 120.7
C13 C14 C9 . . 122.5(3)
C13 C14 H14 . . 118.8
C9 C14 H14 . . 118.8

loop_
_geom_bond_atom_site_label_1
_geom_bond_atom_site_label_2
_geom_bond_site_symmetry_2
_geom_bond_distance
_geom_bond_publ_flag
Cd1 O9 . 2.196(2) y
Cd1 O10 . 2.268(3) y
Cd1 O6 . 2.327(2) y
Cd1 O2 . 2.364(2) y
Cd1 O3 4_556 2.397(2) y
Cd1 O5 . 2.428(2) y
Cd1 O1 . 2.459(2) y
O1 C1 . 1.270(3) ?
O2 C1 . 1.278(4) ?
O3 C3 . 1.367(3) ?
O3 Cd1 4_456 2.397(2) ?
O3 H31 . 0.80(5) ?
O4 C5 . 1.352(3) ?
O4 H4A . 0.8200 ?
O5 C8 . 1.260(3) ?
O6 C8 . 1.270(3) ?
O7 C10 . 1.356(3) ?
O7 H7 . 0.8200 ?
O8 C12 . 1.366(3) ?
O8 H8 . 0.8200 ?
O9 H91 . 0.813(10) ?
O9 H92 . 0.812(10) ?
O10 H101 . 0.809(10) ?
O10 H102 . 0.798(10) ?
C1 C2 . 1.469(4) ?
C2 C7 . 1.396(4) ?
C2 C3 . 1.398(4) ?
C3 C4 . 1.378(4) ?
C4 C5 . 1.377(4) ?
C4 H4 . 0.9300 ?
C5 C6 . 1.387(4) ?
C6 C7 . 1.370(4) ?
C6 H6 . 0.9300 ?
C7 H7A . 0.9300 ?
C8 C9 . 1.470(4) ?
C9 C14 . 1.391(4) ?
C9 C10 . 1.403(4) ?
C10 C11 . 1.379(4) ?
C11 C12 . 1.373(4) ?
C11 H11 . 0.9300 ?
C12 C13 . 1.386(4) ?
C13 C14 . 1.372(4) ?
C13 H13 . 0.9300 ?
C14 H14 . 0.9300 ?

loop_
_geom_hbond_atom_site_label_D
_geom_hbond_atom_site_label_H
_geom_hbond_atom_site_label_A
_geom_hbond_site_symmetry_A
_geom_hbond_distance_DH
_geom_hbond_distance_HA
_geom_hbond_distance_DA
_geom_hbond_angle_DHA
O3 H31 O1 . 0.80(5) 1.80(5) 2.536(3) 154(5)
O4 H4A O8 2_665 0.82 1.96 2.775(3) 173
O7 H7 O6 . 0.82 1.81 2.535(3) 147
O8 H8 O7 6_556 0.82 1.99 2.732(3) 151
O9 H91 O2 5_756 0.813(10) 1.928(11) 2.738(3) 175(3)
O9 H92 O5 8_755 0.812(10) 1.896(10) 2.706(3) 175(3)
O10 H101 O2 5_766 0.809(10) 2.074(15) 2.855(3) 162(3)
